data_2212477
loop_
_publ_author_name
'Chrzanowski, Lars S. von'
'Lutz, Martin'
'Spek, Anthony L.'
'McDonald, Aidan R.'
'Klink, Gerard P. M. van'
'Koten, Gerard van'

_publ_section_title
;
 2-Carboxy-4-(hydroxymethyl)pyridinium chloride hemihydrate
;
_journal_coeditor_code BT2257
_journal_issue 3
_journal_name_full 'Acta Crystallographica Section E'
_journal_page_first o1121
_journal_page_last o1122
_journal_paper_doi 10.1107/S1600536807004941
_journal_volume 63
_journal_year 2007
_chemical_formula_iupac 'C7 H8 N O3 + , Cl - , 0.5H2 O'
_chemical_formula_moiety 'C7 H8 N O3 + , Cl - , 0.5H2 O'
_chemical_formula_sum 'C7 H9 Cl N O3.5'
_chemical_formula_weight 198.60
_chemical_name_systematic
;
2-Carboxy-4-(hydroxymethyl)pyridinium chloride hemihydrate
;
_space_group_IT_number 15
_symmetry_cell_setting monoclinic
_symmetry_space_group_name_Hall '-C 2yc'
_symmetry_space_group_name_H-M 'C 1 2/c 1'
_atom_sites_solution_hydrogens difmap
_atom_sites_solution_primary direct
_atom_sites_solution_secondary difmap
_audit_creation_method SHELXL97
_cell_angle_alpha 90.00
_cell_angle_beta 98.990(3)
_cell_angle_gamma 90.00
_cell_formula_units_Z 8
_cell_length_a 8.1935(4)
_cell_length_b 13.5699(6)
_cell_length_c 15.5198(15)
_cell_measurement_reflns_used 22552
_cell_measurement_temperature 110(2)
_cell_measurement_theta_max 34.99
_cell_measurement_theta_min 2.65
_cell_volume 1704.4(2)
_computing_cell_refinement 'PEAKREF (Schreurs, 2005)'
_computing_data_collection 'COLLECT (Nonius, 1999)'
_computing_data_reduction 'EVALCCD (Duisenberg <i>et al.</i>,  2003)'
_computing_molecular_graphics 'PLATON (Spek, 2003)'
_computing_publication_material SHELXL97
_computing_structure_refinement 'SHELXL97 (Sheldrick, 1997)'
_computing_structure_solution 'SHELXS97 (Sheldrick, 1997)'
_diffrn_ambient_temperature 110(2)
_diffrn_measured_fraction_theta_full 1.000
_diffrn_measured_fraction_theta_max 1.000
_diffrn_measurement_device_type 'Nonius KappaCCD area-detector'
_diffrn_measurement_method '\f and \w'
_diffrn_radiation_monochromator graphite
_diffrn_radiation_source 'rotating anode'
_diffrn_radiation_type MoK\a
_diffrn_radiation_wavelength 0.71073
_diffrn_reflns_av_R_equivalents 0.0235
_diffrn_reflns_av_sigmaI/netI 0.0105
_diffrn_reflns_limit_h_max 13
_diffrn_reflns_limit_h_min -13
_diffrn_reflns_limit_k_max 21
_diffrn_reflns_limit_k_min -21
_diffrn_reflns_limit_l_max 25
_diffrn_reflns_limit_l_min -25
_diffrn_reflns_number 40008
_diffrn_reflns_theta_full 35.00
_diffrn_reflns_theta_max 35.00
_diffrn_reflns_theta_min 2.66
_exptl_absorpt_coefficient_mu 0.421
_exptl_absorpt_correction_T_max 0.90
_exptl_absorpt_correction_T_min 0.83
_exptl_absorpt_correction_type multi-scan
_exptl_absorpt_process_details '(SADABS; Sheldrick, 2002)'
_exptl_crystal_colour colourless
_exptl_crystal_density_diffrn 1.548
_exptl_crystal_density_method 'not measured'
_exptl_crystal_description block
_exptl_crystal_F_000 824
_exptl_crystal_size_max 0.42
_exptl_crystal_size_mid 0.30
_exptl_crystal_size_min 0.24
_refine_diff_density_max 1.125
_refine_diff_density_min -0.699
_refine_ls_extinction_method none
_refine_ls_goodness_of_fit_ref 1.052
_refine_ls_hydrogen_treatment mixed
_refine_ls_matrix_type full
_refine_ls_number_parameters 146
_refine_ls_number_reflns 3753
_refine_ls_number_restraints 0
_refine_ls_restrained_S_all 1.052
_refine_ls_R_factor_all 0.0420
_refine_ls_R_factor_gt 0.0353
_refine_ls_shift/su_max 0.001
_refine_ls_shift/su_mean 0.000
_refine_ls_structure_factor_coef Fsqd
_refine_ls_weighting_details 'calc w = 1/[\s^2^(Fo^2^)+(0.0525P)^2^+1.7395P] where P=(Fo^2^+2Fc^2^)/3'
_refine_ls_weighting_scheme calc
_refine_ls_wR_factor_gt 0.0955
_refine_ls_wR_factor_ref 0.1008
_reflns_number_gt 3274
_reflns_number_total 3753
_reflns_threshold_expression I>2\s(I)
_cod_data_source_file bt2257.cif
_cod_data_source_block I
_cod_original_cell_volume 1704.36(19)
_cod_original_sg_symbol_H-M 'C 2/c'
_cod_original_formula_sum 'C7 H9 Cl N O3.50'
_cod_database_code 2212477
_cod_database_fobs_code 2212477

loop_
_symmetry_equiv_pos_as_xyz
'x, y, z'
'-x, y, -z+1/2'
'x+1/2, y+1/2, z'
'-x+1/2, y+1/2, -z+1/2'
'-x, -y, -z'
'x, -y, z-1/2'
'-x+1/2, -y+1/2, -z'
'x+1/2, -y+1/2, z-1/2'

loop_
_atom_site_type_symbol
_atom_site_label
_atom_site_fract_x
_atom_site_fract_y
_atom_site_fract_z
_atom_site_U_iso_or_equiv
_atom_site_adp_type
_atom_site_calc_flag
_atom_site_refinement_flags
_atom_site_occupancy
O O1 0.07702(10) 0.65605(5) 0.01642(4) 0.01750(14) Uani d . 1
H H1O 0.039(3) 0.7105(17) -0.0088(15) 0.045(6) Uiso d . 1
O O2 0.04751(10) 0.72276(5) 0.14613(4) 0.01725(13) Uani d . 1
O O3 0.20061(9) 0.51296(5) 0.41022(4) 0.01373(12) Uani d . 1
H H3O 0.271(2) 0.5546(13) 0.4149(11) 0.027(4) Uiso d . 1
N N1 0.21100(9) 0.49412(5) 0.08935(4) 0.01117(12) Uani d . 1
H H1N 0.205(2) 0.5040(12) 0.0321(11) 0.020(4) Uiso d . 1
C C1 0.16738(10) 0.56437(6) 0.14237(5) 0.01002(13) Uani d . 1
C C2 0.18607(10) 0.54898(6) 0.23129(5) 0.01064(13) Uani d . 1
H H2 0.156(2) 0.6001(12) 0.2676(10) 0.019(4) Uiso d . 1
C C3 0.24403(10) 0.45802(6) 0.26538(5) 0.01114(13) Uani d . 1
C C4 0.29005(12) 0.38698(7) 0.20857(5) 0.01382(14) Uani d . 1
H H4 0.331(2) 0.3246(12) 0.2283(11) 0.020(4) Uiso d . 1
C C5 0.27348(11) 0.40721(6) 0.12035(5) 0.01329(14) Uani d . 1
H H5 0.301(2) 0.3640(13) 0.0794(11) 0.021(4) Uiso d . 1
C C6 0.09164(11) 0.65739(6) 0.10211(5) 0.01143(13) Uani d . 1
C C7 0.25194(12) 0.43389(7) 0.36075(5) 0.01484(15) Uani d . 1
H H7A 0.365(2) 0.4128(13) 0.3865(11) 0.027(4) Uiso d . 1
H H7B 0.175(2) 0.3804(12) 0.3661(11) 0.023(4) Uiso d . 1
Cl Cl1 0.47957(3) 0.656638(19) 0.429264(16) 0.02286(7) Uani d . 1
O O4 0.5000 0.76419(11) 0.2500 0.0395(3) Uani d S 1
H H4O 0.4885 0.7241 0.2934 0.050 Uiso d . 1

loop_
_atom_site_aniso_label
_atom_site_aniso_U_11
_atom_site_aniso_U_22
_atom_site_aniso_U_33
_atom_site_aniso_U_12
_atom_site_aniso_U_13
_atom_site_aniso_U_23
O1 0.0313(4) 0.0143(3) 0.0072(2) 0.0086(2) 0.0040(2) 0.0027(2)
O2 0.0284(3) 0.0120(3) 0.0116(3) 0.0045(2) 0.0039(2) -0.0017(2)
O3 0.0209(3) 0.0136(3) 0.0074(2) -0.0008(2) 0.0044(2) -0.00112(19)
N1 0.0163(3) 0.0115(3) 0.0060(2) 0.0023(2) 0.0029(2) 0.0003(2)
C1 0.0139(3) 0.0097(3) 0.0067(3) 0.0006(2) 0.0023(2) 0.0002(2)
C2 0.0147(3) 0.0110(3) 0.0065(3) 0.0006(2) 0.0026(2) 0.0000(2)
C3 0.0151(3) 0.0120(3) 0.0064(3) 0.0010(2) 0.0023(2) 0.0007(2)
C4 0.0213(4) 0.0127(3) 0.0079(3) 0.0042(3) 0.0034(3) 0.0012(2)
C5 0.0200(4) 0.0122(3) 0.0081(3) 0.0043(3) 0.0036(3) 0.0004(2)
C6 0.0162(3) 0.0102(3) 0.0080(3) 0.0006(2) 0.0022(2) 0.0008(2)
C7 0.0252(4) 0.0135(3) 0.0063(3) 0.0029(3) 0.0039(3) 0.0010(2)
Cl1 0.03037(13) 0.01878(11) 0.01996(11) -0.00810(8) 0.00561(9) -0.00835(8)
O4 0.0639(10) 0.0283(6) 0.0299(7) 0.000 0.0183(7) 0.000

loop_
_atom_type_symbol
_atom_type_description
_atom_type_scat_dispersion_real
_atom_type_scat_dispersion_imag
_atom_type_scat_source
C C 0.0033 0.0016 'International Tables Vol C Tables 4.2.6.8 and 6.1.1.4'
H H 0.0000 0.0000 'International Tables Vol C Tables 4.2.6.8 and 6.1.1.4'
Cl Cl 0.1484 0.1585 'International Tables Vol C Tables 4.2.6.8 and 6.1.1.4'
N N 0.0061 0.0033 'International Tables Vol C Tables 4.2.6.8 and 6.1.1.4'
O O 0.0106 0.0060 'International Tables Vol C Tables 4.2.6.8 and 6.1.1.4'

loop_
_geom_angle_atom_site_label_1
_geom_angle_atom_site_label_2
_geom_angle_atom_site_label_3
_geom_angle
C6 O1 H1O 114.3(15)
C7 O3 H3O 108.0(13)
C1 N1 C5 121.74(7)
C1 N1 H1N 121.6(10)
C5 N1 H1N 116.6(10)
N1 C1 C2 120.42(7)
N1 C1 C6 118.33(7)
C2 C1 C6 121.21(7)
C1 C2 C3 119.38(7)
C1 C2 H2 118.9(10)
C3 C2 H2 121.7(10)
C2 C3 C4 118.68(7)
C2 C3 C7 121.60(7)
C4 C3 C7 119.68(7)
C5 C4 C3 119.57(8)
C5 C4 H4 118.4(10)
C3 C4 H4 122.1(10)
N1 C5 C4 120.12(8)
N1 C5 H5 115.7(11)
C4 C5 H5 124.2(11)
O2 C6 O1 126.37(8)
O2 C6 C1 121.54(7)
O1 C6 C1 112.07(7)
O3 C7 C3 113.30(7)
O3 C7 H7A 109.7(10)
C3 C7 H7A 110.7(10)
O3 C7 H7B 105.6(10)
C3 C7 H7B 108.5(10)
H7A C7 H7B 108.8(14)

loop_
_geom_bond_atom_site_label_1
_geom_bond_atom_site_label_2
_geom_bond_distance
O1 C6 1.3166(10)
O1 H1O 0.87(2)
O2 C6 1.2090(10)
O3 C7 1.4208(11)
O3 H3O 0.805(18)
N1 C1 1.3436(10)
N1 C5 1.3444(11)
N1 H1N 0.893(17)
C1 C2 1.3804(11)
C1 C6 1.4992(11)
C2 C3 1.3966(12)
C2 H2 0.953(16)
C3 C4 1.3974(12)
C3 C7 1.5074(11)
C4 C5 1.3821(11)
C4 H4 0.943(17)
C5 H5 0.918(17)
C7 H7A 0.990(18)
C7 H7B 0.971(17)
O4 H4O 0.8822

loop_
_geom_hbond_atom_site_label_D
_geom_hbond_atom_site_label_H
_geom_hbond_atom_site_label_A
_geom_hbond_site_symmetry_A
_geom_hbond_distance_DH
_geom_hbond_distance_HA
_geom_hbond_distance_DA
_geom_hbond_angle_DHA
N1 H1N O1 . 0.893(17) 2.309(16) 2.6318(10) 101.1(12)
N1 H1N O3 6_565 0.893(17) 1.900(17) 2.7697(9) 164.2(15)
O1 H1O Cl1 8_465 0.87(2) 2.06(2) 2.9309(7) 173(2)
O3 H3O Cl1 . 0.805(18) 2.181(18) 2.9836(7) 174.7(17)
O4 H4O Cl1 . 0.88 2.31 3.1692(8) 165

loop_
_geom_torsion_atom_site_label_1
_geom_torsion_atom_site_label_2
_geom_torsion_atom_site_label_3
_geom_torsion_atom_site_label_4
_geom_torsion
C5 N1 C1 C2 0.10(13)
C5 N1 C1 C6 -177.30(8)
N1 C1 C2 C3 -2.78(12)
C6 C1 C2 C3 174.54(8)
C1 C2 C3 C4 3.47(13)
C1 C2 C3 C7 -174.27(8)
C2 C3 C4 C5 -1.59(13)
C7 C3 C4 C5 176.20(9)
C1 N1 C5 C4 1.85(14)
C3 C4 C5 N1 -1.06(14)
N1 C1 C6 O2 178.89(9)
C2 C1 C6 O2 1.51(13)
N1 C1 C6 O1 0.58(11)
C2 C1 C6 O1 -176.80(8)
C2 C3 C7 O3 -1.93(12)
C4 C3 C7 O3 -179.65(8)

loop_
_cod_related_entry_id
_cod_related_entry_database
_cod_related_entry_code
1 ChemSpider 21125254
